data_2009208
loop_
_publ_author_name
'Dinger, Maarten B.'
'Henderson, William'
'Oliver, Allen G.'
'Rickard, Clifton E. F.'

_publ_section_title
;[<i>N</i>-Acetyl-<i>N</i>'-methylureato(2
 --)-<i>N</i>,<i>N</i>'](\h^5^-pentamethylcyclopentadienyl)(triphenylphosphine-<i>P</i>)iridium(III)
 chloroform solvate
;
_journal_issue 11
_journal_name_full 'Acta Crystallographica Section C'
_journal_page_first 1778
_journal_page_last 1780
_journal_paper_doi 10.1107/S0108270199007581
_journal_volume 55
_journal_year 1999
_chemical_formula_iupac '[Ir (C10 H15) (C4 H6 N2 O2) (C18 H15 P)], C H Cl3'
_chemical_formula_moiety 'C32 H36 Ir N2 O2 P, C H Cl3'
_chemical_formula_sum 'C33 H37 Cl3 Ir N2 O2 P'
_chemical_formula_weight 823.17
_chemical_name_systematic
;
 ?
;
_space_group_IT_number 14
_symmetry_cell_setting monoclinic
_symmetry_space_group_name_Hall '-P 2yn'
_symmetry_space_group_name_H-M 'P 1 21/n 1'
_audit_creation_method SHELXL-97
_cell_angle_alpha 90.00
_cell_angle_beta 111.0600(10)
_cell_angle_gamma 90.00
_cell_formula_units_Z 4
_cell_length_a 12.5471(2)
_cell_length_b 17.04450(10)
_cell_length_c 16.7432(3)
_cell_measurement_reflns_used 6915
_cell_measurement_temperature 203(2)
_cell_measurement_theta_max 27.43
_cell_measurement_theta_min 1.76
_cell_volume 3341.51(9)
_computing_cell_refinement 'SAINT (Siemens, 1994a)'
_computing_data_collection 'SMART (Siemens, 1994a)'
_computing_data_reduction SAINT
_computing_molecular_graphics 'SHELXTL (Siemens, 1994b)'
_computing_publication_material SHELXL97
_computing_structure_refinement 'SHELXL97 (Sheldrick, 1997b)'
_computing_structure_solution 'SHELXS97 (Sheldrick, 1997a)'
_diffrn_ambient_temperature 203(2)
_diffrn_measured_fraction_theta_full .928
_diffrn_measured_fraction_theta_max .928
_diffrn_measurement_device_type 'Siemens SMART CCD'
_diffrn_measurement_method multi-scan
_diffrn_radiation_monochromator graphite
_diffrn_radiation_source 'fine-focus sealed tube'
_diffrn_radiation_type MoK\a
_diffrn_radiation_wavelength .71073
_diffrn_reflns_av_R_equivalents .028
_diffrn_reflns_av_sigmaI/netI .0358
_diffrn_reflns_limit_h_max 14
_diffrn_reflns_limit_h_min -15
_diffrn_reflns_limit_k_max 22
_diffrn_reflns_limit_k_min 0
_diffrn_reflns_limit_l_max 21
_diffrn_reflns_limit_l_min 0
_diffrn_reflns_number 19310
_diffrn_reflns_theta_full 27.43
_diffrn_reflns_theta_max 27.43
_diffrn_reflns_theta_min 1.76
_diffrn_standards_decay_% none
_exptl_absorpt_coefficient_mu 4.316
_exptl_absorpt_correction_T_max .626
_exptl_absorpt_correction_T_min .284
_exptl_absorpt_correction_type empirical
_exptl_absorpt_process_details '(Blessing, 1995)'
_exptl_crystal_colour yellow
_exptl_crystal_density_diffrn 1.636
_exptl_crystal_density_method 'not measured'
_exptl_crystal_description tablet
_exptl_crystal_F_000 1632
_exptl_crystal_size_max .39
_exptl_crystal_size_mid .36
_exptl_crystal_size_min .12
_refine_diff_density_max 1.548
_refine_diff_density_min -1.039
_refine_ls_extinction_method none
_refine_ls_goodness_of_fit_ref 1.067
_refine_ls_hydrogen_treatment constr
_refine_ls_matrix_type full
_refine_ls_number_parameters 386
_refine_ls_number_reflns 7308
_refine_ls_number_restraints 0
_refine_ls_restrained_S_all 1.067
_refine_ls_R_factor_all .040
_refine_ls_R_factor_gt .028
_refine_ls_shift/su_max .033
_refine_ls_shift/su_mean .000
_refine_ls_structure_factor_coef Fsqd
_refine_ls_weighting_details 'w = 1/[\s^2^(Fo^2^)+(0.0215P)^2^+5.8390P] where P = (Fo^2^+2Fc^2^)/3'
_refine_ls_weighting_scheme calc
_refine_ls_wR_factor_ref .066
_reflns_number_gt 6154
_reflns_number_total 7308
_reflns_threshold_expression I>2\s(I)
_cod_data_source_file ta1247.cif
_cod_data_source_block irur
_cod_depositor_comments
;
The following automatic conversions were performed:
'_geom_bond_publ_flag' value 'Y' changed to 'y' according to
'/home/saulius/struct/CIF-dictionaries/cif_core.dic' dictionary named
'cif_core.dic' version 2.4.1 from 2010-06-29 (18 times).

Automatic conversion script
Id: cif_fix_enum 1527 2010-12-29 10:47:43Z saulius 

The following automatic conversions were performed:

'_geom_bond_publ_flag' value 'Y' changed to 'y' according to
/home/saulius/struct/CIF-dictionaries/cif_core.dic dictionary named
'cif_core.dic' version 2.4.1 from 2010-06-29 (18
times).

'_geom_angle_publ_flag' value 'Y' changed to 'y' according
to /home/saulius/struct/CIF-dictionaries/cif_core.dic dictionary
named 'cif_core.dic' version 2.4.1 from 2010-06-29 (15 times).

Automatic conversion script
Id: cif_fix_values 1715 2011-07-08 13:25:40Z adriana 

The following automatic conversions were performed:

'_refine_ls_weighting_scheme' value 'calc w =
1/[\s^2^(Fo^2^)+(0.0215P)^2^+5.8390P] where P = (Fo^2^+2Fc^2^)/3' was
changed to 'calc'. New tag '_refine_ls_weighting_details' was
created. The value of the new tag was set to 'w =
1/[\s^2^(Fo^2^)+(0.0215P)^2^+5.8390P] where P = (Fo^2^+2Fc^2^)/3'.

Automatic conversion script
Id: cif_fix_values 3143 2015-03-26 13:38:13Z robertas 
;
_cod_original_cell_volume 3341.51(8)
_cod_original_sg_symbol_H-M 'P 21/n'
_cod_database_code 2009208

loop_
_symmetry_equiv_pos_as_xyz
'x, y, z'
'-x+1/2, y+1/2, -z+1/2'
'-x, -y, -z'
'x-1/2, -y-1/2, z-1/2'

loop_
_atom_site_label
_atom_site_fract_x
_atom_site_fract_y
_atom_site_fract_z
_atom_site_U_iso_or_equiv
_atom_site_adp_type
_atom_site_calc_flag
_atom_site_refinement_flags
_atom_site_occupancy
_atom_site_disorder_assembly
_atom_site_disorder_group
_atom_site_type_symbol
Ir .413306(11) .145905(7) .779903(8) .02139(5) Uani d . 1 . . Ir
P .45050(8) .08586(5) .66967(6) .02337(19) Uani d . 1 . . P
N1 .3154(3) .04777(18) .7841(2) .0296(7) Uani d . 1 . . N
N2 .2409(3) .14682(17) .70392(19) .0248(6) Uani d . 1 . . N
O1 .1181(2) .04030(17) .71055(18) .0391(7) Uani d . 1 . . O
O2 .2194(3) .25333(18) .6197(2) .0537(9) Uani d . 1 . . O
C1 .2130(3) .0734(2) .7305(2) .0295(8) Uani d . 1 . . C
C2 .3326(4) -.0265(2) .8263(3) .0381(10) Uani d . 1 . . C
H2A .2654 -.0402 .8391 .057 Uiso calc R 1 . . H
H2B .3983 -.0236 .8791 .057 Uiso calc R 1 . . H
H2C .3457 -.0662 .7894 .057 Uiso calc R 1 . . H
C3 .1773(4) .1950(2) .6408(3) .0370(10) Uani d . 1 . . C
C4 .0520(4) .1760(3) .5968(4) .0646(16) Uani d . 1 . . C
H4A .0246 .1987 .5399 .097 Uiso calc R 1 . . H
H4B .0091 .1977 .6297 .097 Uiso calc R 1 . . H
H4C .0418 .1196 .5926 .097 Uiso calc R 1 . . H
C5 .4525(4) .1825(2) .9149(2) .0326(9) Uani d . 1 . . C
C6 .5574(3) .1637(2) .9021(2) .0299(8) Uani d . 1 . . C
C7 .5694(3) .2180(2) .8398(2) .0275(8) Uani d . 1 . . C
C8 .4704(3) .2684(2) .8122(3) .0316(9) Uani d . 1 . . C
C9 .3992(4) .2460(2) .8600(3) .0346(9) Uani d . 1 . . C
C10 .4084(5) .1412(3) .9763(3) .0486(12) Uani d . 1 . . C
H10A .4436 .1637 1.0329 .073 Uiso calc R 1 . . H
H10B .4271 .0859 .9782 .073 Uiso calc R 1 . . H
H10C .3262 .1475 .9573 .073 Uiso calc R 1 . . H
C11 .6496(4) .1109(3) .9582(3) .0441(11) Uani d . 1 . . C
H11A .6905 .1374 1.0118 .066 Uiso calc R 1 . . H
H11B .7022 .0981 .9296 .066 Uiso calc R 1 . . H
H11C .6156 .0631 .9697 .066 Uiso calc R 1 . . H
C12 .6739(4) .2247(3) .8163(3) .0396(10) Uani d . 1 . . C
H12A .7329 .2529 .8609 .059 Uiso calc R 1 . . H
H12B .6549 .2529 .7626 .059 Uiso calc R 1 . . H
H12C .7013 .1727 .8102 .059 Uiso calc R 1 . . H
C13 .4508(4) .3388(2) .7546(3) .0440(11) Uani d . 1 . . C
H13A .4557 .3862 .7879 .066 Uiso calc R 1 . . H
H13B .3756 .3354 .7102 .066 Uiso calc R 1 . . H
H13C .5084 .3403 .7284 .066 Uiso calc R 1 . . H
C14 .2871(4) .2840(3) .8517(3) .0544(13) Uani d . 1 . . C
H14A .3000 .3237 .8957 .082 Uiso calc R 1 . . H
H14B .2352 .2445 .8582 .082 Uiso calc R 1 . . H
H14C .2541 .3082 .7957 .082 Uiso calc R 1 . . H
C21 .3251(3) .0585(2) .5767(2) .0263(8) Uani d . 1 . . C
C22 .2947(4) .0965(3) .4982(3) .0391(10) Uani d . 1 . . C
H22A .3405 .1376 .4911 .047 Uiso calc R 1 . . H
C23 .1975(4) .0746(3) .4301(3) .0492(12) Uani d . 1 . . C
H23A .1792 .1002 .3771 .059 Uiso calc R 1 . . H
C24 .1274(4) .0157(3) .4392(3) .0456(11) Uani d . 1 . . C
H24A .0606 .0019 .3934 .055 Uiso calc R 1 . . H
C25 .1572(4) -.0230(3) .5171(3) .0399(10) Uani d . 1 . . C
H25A .1101 -.0633 .5242 .048 Uiso calc R 1 . . H
C26 .2555(4) -.0029(2) .5844(2) .0328(9) Uani d . 1 . . C
H26A .2760 -.0309 .6361 .039 Uiso calc R 1 . . H
C31 .5250(3) -.0084(2) .6977(2) .0271(8) Uani d . 1 . . C
C32 .5172(4) -.0656(2) .6359(3) .0382(9) Uani d . 1 . . C
H32A .4774 -.0548 .5777 .046 Uiso calc R 1 . . H
C33 .5687(4) -.1388(3) .6608(3) .0456(11) Uani d . 1 . . C
H33A .5631 -.1773 .6193 .055 Uiso calc R 1 . . H
C34 .6278(4) -.1546(3) .7465(3) .0445(11) Uani d . 1 . . C
H34A .6619 -.2040 .7630 .053 Uiso calc R 1 . . H
C35 .6369(4) -.0987(3) .8073(3) .0443(11) Uani d . 1 . . C
H35A .6782 -.1094 .8653 .053 Uiso calc R 1 . . H
C36 .5850(4) -.0257(2) .7830(3) .0347(9) Uani d . 1 . . C
H36A .5907 .0123 .8250 .042 Uiso calc R 1 . . H
C41 .5349(3) .1452(2) .6235(2) .0296(8) Uani d . 1 . . C
C42 .4959(4) .2221(2) .5986(3) .0386(10) Uani d . 1 . . C
H42A .4293 .2404 .6059 .046 Uiso calc R 1 . . H
C43 .5565(5) .2710(3) .5631(3) .0482(12) Uani d . 1 . . C
H43A .5302 .3221 .5455 .058 Uiso calc R 1 . . H
C44 .6549(5) .2441(3) .5541(3) .0556(14) Uani d . 1 . . C
H44A .6956 .2772 .5303 .067 Uiso calc R 1 . . H
C45 .6945(5) .1700(3) .5791(3) .0541(13) Uani d . 1 . . C
H45A .7625 .1529 .5732 .065 Uiso calc R 1 . . H
C46 .6343(4) .1192(3) .6136(3) .0400(10) Uani d . 1 . . C
H46A .6610 .0679 .6299 .048 Uiso calc R 1 . . H
C50 .0074(5) .0498(3) .8393(3) .0545(13) Uani d . 1 . . C
H50A .0378 .0331 .7950 .065 Uiso calc R 1 . . H
Cl1 -.12690(14) .00596(11) .81758(11) .0774(4) Uani d . 1 . . Cl
Cl2 -.0053(2) .15290(10) .83631(15) .0972(6) Uani d . 1 . . Cl
Cl3 .10321(15) .02063(14) .93987(12) .0980(6) Uani d . 1 . . Cl

loop_
_atom_site_aniso_label
_atom_site_aniso_U_11
_atom_site_aniso_U_22
_atom_site_aniso_U_33
_atom_site_aniso_U_12
_atom_site_aniso_U_13
_atom_site_aniso_U_23
Ir .02357(8) .01602(7) .02219(8) -.00099(5) .00533(5) -.00024(5)
P .0256(5) .0206(4) .0226(4) -.0014(3) .0070(4) -.0002(3)
N1 .0273(17) .0266(17) .0327(17) -.0055(13) .0082(14) .0027(13)
N2 .0226(15) .0218(15) .0277(16) -.0015(12) .0060(13) .0007(12)
O1 .0330(16) .0414(17) .0360(16) -.0174(13) .0039(13) .0030(12)
O2 .056(2) .0358(17) .052(2) -.0046(15) -.0013(16) .0211(15)
C1 .033(2) .0273(19) .0275(19) -.0028(16) .0102(16) -.0028(15)
C2 .040(2) .036(2) .036(2) -.0026(18) .0096(19) .0075(18)
C3 .035(2) .030(2) .036(2) .0016(17) .0005(18) .0055(17)
C4 .043(3) .050(3) .072(4) -.001(2) -.014(3) .023(3)
C5 .044(2) .028(2) .0246(19) -.0079(17) .0109(17) -.0088(15)
C6 .032(2) .0261(19) .0230(18) -.0030(15) .0001(16) -.0058(14)
C7 .0265(19) .0199(17) .0302(19) -.0088(14) .0030(15) -.0044(14)
C8 .033(2) .0162(17) .038(2) -.0037(15) .0028(17) -.0064(15)
C9 .037(2) .026(2) .038(2) -.0038(16) .0107(18) -.0135(17)
C10 .067(3) .048(3) .037(2) -.013(2) .026(2) -.006(2)
C11 .053(3) .034(2) .030(2) .005(2) -.003(2) -.0011(18)
C12 .032(2) .043(2) .042(2) -.0115(18) .0115(19) -.0083(19)
C13 .050(3) .024(2) .045(3) -.0039(18) .001(2) .0015(18)
C14 .043(3) .047(3) .068(3) .006(2) .013(2) -.027(2)
C21 .030(2) .0217(17) .0233(18) -.0012(14) .0057(15) -.0023(14)
C22 .040(2) .036(2) .032(2) -.0079(18) .0022(18) .0073(17)
C23 .049(3) .050(3) .034(2) -.008(2) -.004(2) .012(2)
C24 .036(2) .046(3) .039(2) -.006(2) -.005(2) -.002(2)
C25 .037(2) .036(2) .042(2) -.0115(18) .0087(19) -.0059(19)
C26 .039(2) .029(2) .027(2) -.0037(16) .0081(17) -.0013(16)
C31 .027(2) .0243(18) .0295(19) .0003(14) .0102(16) -.0023(15)
C32 .047(3) .033(2) .033(2) .0054(19) .0130(19) -.0025(18)
C33 .055(3) .034(2) .050(3) .010(2) .021(2) -.008(2)
C34 .049(3) .036(2) .053(3) .018(2) .023(2) .009(2)
C35 .047(3) .044(3) .036(2) .016(2) .009(2) .009(2)
C36 .037(2) .032(2) .032(2) .0041(17) .0082(18) -.0023(17)
C41 .033(2) .031(2) .0251(18) -.0069(16) .0096(16) -.0037(15)
C42 .046(3) .035(2) .036(2) -.0096(19) .016(2) .0008(18)
C43 .069(3) .039(2) .038(2) -.016(2) .021(2) .000(2)
C44 .073(4) .055(3) .051(3) -.032(3) .036(3) -.012(2)
C45 .051(3) .067(3) .057(3) -.019(3) .034(3) -.015(3)
C46 .042(3) .042(2) .039(2) -.0087(19) .018(2) -.0108(19)
C50 .053(3) .059(3) .056(3) .005(2) .027(3) -.001(2)
Cl1 .0564(9) .0958(12) .0826(11) -.0093(8) .0281(8) -.0070(9)
Cl2 .1215(17) .0549(10) .1224(16) .0058(9) .0524(14) -.0145(9)
Cl3 .0628(11) .1522(19) .0729(11) .0158(11) .0169(9) .0308(11)

loop_
_atom_type_symbol
_atom_type_description
_atom_type_scat_dispersion_real
_atom_type_scat_dispersion_imag
_atom_type_scat_source
C C .0033 .0016 'International Tables Vol C Tables 4.2.6.8 and 6.1.1.4'
H H .0000 .0000 'International Tables Vol C Tables 4.2.6.8 and 6.1.1.4'
N N .0061 .0033 'International Tables Vol C Tables 4.2.6.8 and 6.1.1.4'
O O .0106 .0060 'International Tables Vol C Tables 4.2.6.8 and 6.1.1.4'
P P .1023 .0942 'International Tables Vol C Tables 4.2.6.8 and 6.1.1.4'
Ir Ir -1.4442 7.9887 'International Tables Vol C Tables 4.2.6.8 and 6.1.1.4'
Cl Cl .1484 .1585 'International Tables Vol C Tables 4.2.6.8 and 6.1.1.4'

loop_
_geom_angle_atom_site_label_1
_geom_angle_atom_site_label_2
_geom_angle_atom_site_label_3
_geom_angle
_geom_angle_publ_flag
N2 Ir N1 62.08(12) y
N2 Ir C8 108.49(13) ?
N1 Ir C8 152.84(14) ?
N2 Ir C6 152.95(14) ?
N1 Ir C6 111.92(13) ?
C8 Ir C6 63.83(14) ?
N2 Ir C9 94.17(14) ?
N1 Ir C9 114.79(14) ?
C8 Ir C9 38.22(15) ?
C6 Ir C9 63.33(15) ?
N2 Ir C7 145.75(12) ?
N1 Ir C7 149.32(13) ?
C8 Ir C7 37.99(14) ?
C6 Ir C7 37.97(14) ?
C9 Ir C7 63.29(15) ?
N2 Ir C5 114.92(14) ?
N1 Ir C5 96.19(14) ?
C8 Ir C5 63.42(15) ?
C6 Ir C5 38.02(15) ?
C9 Ir C5 37.36(15) ?
C7 Ir C5 63.20(15) ?
N2 Ir P 88.79(9) y
N1 Ir P 87.84(9) y
C8 Ir P 118.37(11) ?
C6 Ir P 117.97(11) ?
C9 Ir P 155.73(11) ?
C7 Ir P 102.01(10) ?
C5 Ir P 154.99(12) ?
C41 P C31 105.90(18) ?
C41 P C21 103.44(17) ?
C31 P C21 101.41(17) ?
C41 P Ir 114.17(12) ?
C31 P Ir 114.62(12) ?
C21 P Ir 115.79(12) ?
C1 N1 C2 123.8(3) y
C1 N1 Ir 98.5(2) y
C2 N1 Ir 137.7(3) y
C3 N2 C1 129.9(3) y
C3 N2 Ir 132.6(3) y
C1 N2 Ir 97.0(2) y
O1 C1 N1 128.2(4) y
O1 C1 N2 129.5(4) y
N1 C1 N2 102.3(3) y
O2 C3 N2 121.3(4) y
O2 C3 C4 120.6(4) y
N2 C3 C4 118.1(4) y
C9 C5 C6 108.4(3) ?
C9 C5 C10 126.5(4) ?
C6 C5 C10 125.2(4) ?
C9 C5 Ir 71.1(2) ?
C6 C5 Ir 70.5(2) ?
C10 C5 Ir 124.2(3) ?
C7 C6 C5 107.6(3) ?
C7 C6 C11 125.6(4) ?
C5 C6 C11 125.3(4) ?
C7 C6 Ir 71.4(2) ?
C5 C6 Ir 71.4(2) ?
C11 C6 Ir 133.5(3) ?
C8 C7 C6 108.2(3) ?
C8 C7 C12 127.1(4) ?
C6 C7 C12 124.4(4) ?
C8 C7 Ir 70.5(2) ?
C6 C7 Ir 70.6(2) ?
C12 C7 Ir 129.4(3) ?
C7 C8 C9 107.3(3) ?
C7 C8 C13 127.2(4) ?
C9 C8 C13 125.0(4) ?
C7 C8 Ir 71.47(19) ?
C9 C8 Ir 71.1(2) ?
C13 C8 Ir 129.3(3) ?
C5 C9 C8 108.5(4) ?
C5 C9 C14 126.4(4) ?
C8 C9 C14 125.1(4) ?
C5 C9 Ir 71.6(2) ?
C8 C9 Ir 70.6(2) ?
C14 C9 Ir 123.3(3) ?
C22 C21 C26 117.9(3) ?
C22 C21 P 123.0(3) ?
C26 C21 P 119.1(3) ?
C23 C22 C21 120.8(4) ?
C24 C23 C22 120.8(4) ?
C23 C24 C25 118.9(4) ?
C26 C25 C24 120.5(4) ?
C25 C26 C21 121.0(4) ?
C36 C31 C32 118.7(4) ?
C36 C31 P 119.3(3) ?
C32 C31 P 121.9(3) ?
C31 C32 C33 120.1(4) ?
C34 C33 C32 120.0(4) ?
C35 C34 C33 120.4(4) ?
C34 C35 C36 119.9(4) ?
C31 C36 C35 121.0(4) ?
C46 C41 C42 119.5(4) ?
C46 C41 P 123.8(3) ?
C42 C41 P 116.6(3) ?
C43 C42 C41 119.8(4) ?
C44 C43 C42 119.6(5) ?
C45 C44 C43 121.1(4) ?
C44 C45 C46 120.4(5) ?
C41 C46 C45 119.5(5) ?
Cl3 C50 Cl1 110.7(3) ?
Cl3 C50 Cl2 109.5(3) ?
Cl1 C50 Cl2 110.4(3) ?

loop_
_geom_bond_atom_site_label_1
_geom_bond_atom_site_label_2
_geom_bond_site_symmetry_2
_geom_bond_distance
_geom_bond_publ_flag
Ir N2 . 2.079(3) y
Ir N1 . 2.092(3) y
Ir C8 . 2.210(3) y
Ir C6 . 2.211(4) y
Ir C9 . 2.216(4) y
Ir C7 . 2.222(3) y
Ir C5 . 2.223(4) y
Ir P . 2.3001(9) y
P C41 . 1.825(4) y
P C31 . 1.832(4) y
P C21 . 1.833(4) y
N1 C1 . 1.348(5) y
N1 C2 . 1.429(5) y
N2 C3 . 1.349(5) y
N2 C1 . 1.413(5) y
O1 C1 . 1.250(5) y
O2 C3 . 1.236(5) y
C3 C4 . 1.512(6) y
C5 C9 . 1.422(6) ?
C5 C6 . 1.444(6) ?
C5 C10 . 1.505(6) ?
C6 C7 . 1.442(5) ?
C6 C11 . 1.499(6) ?
C7 C8 . 1.442(5) ?
C7 C12 . 1.502(6) ?
C8 C9 . 1.449(6) ?
C8 C13 . 1.505(5) ?
C9 C14 . 1.508(6) ?
C21 C22 . 1.389(5) ?
C21 C26 . 1.398(5) ?
C22 C23 . 1.388(6) ?
C23 C24 . 1.379(6) ?
C24 C25 . 1.388(6) ?
C25 C26 . 1.382(6) ?
C31 C36 . 1.386(5) ?
C31 C32 . 1.399(5) ?
C32 C33 . 1.398(6) ?
C33 C34 . 1.385(7) ?
C34 C35 . 1.369(6) ?
C35 C36 . 1.396(6) ?
C41 C46 . 1.389(6) ?
C41 C42 . 1.409(6) ?
C42 C43 . 1.397(6) ?
C43 C44 . 1.375(7) ?
C44 C45 . 1.367(8) ?
C45 C46 . 1.402(6) ?
C50 Cl3 . 1.754(6) ?
C50 Cl1 . 1.758(6) ?
C50 Cl2 . 1.763(5) ?

loop_
_geom_hbond_atom_site_label_D
_geom_hbond_atom_site_label_H
_geom_hbond_atom_site_label_A
_geom_hbond_distance_DH
_geom_hbond_distance_HA
_geom_hbond_distance_DA
_geom_hbond_angle_DHA
C50 H50A O1 .99 2.01 2.958(6) 159

loop_
_geom_torsion_atom_site_label_1
_geom_torsion_atom_site_label_2
_geom_torsion_atom_site_label_3
_geom_torsion_atom_site_label_4
_geom_torsion
C1 N2 C3 C4 8.9(7)
